data_4132885
loop_
_publ_author_name
'Zheng, Zhiyao'
'Cao, Yuxi'
'Chong, Qinglei'
'Han, Zhaobin'
'Ding, Jiaming'
'Luo, Chenguang'
'Wang, Zheng'
'Zhu, Dongsheng'
'Zhou, Qi-Lin'
'Ding, Kuiling'

_publ_section_title
;
 Chiral Cyclohexyl-Fused Spirobiindanes: Practical Synthesis, Ligand
 Development, and Asymmetric Catalysis.
;
_journal_issue 32
_journal_name_full 'Journal of the American Chemical Society'
_journal_page_first 10374
_journal_page_last 10381
_journal_paper_doi 10.1021/jacs.8b07125
_journal_volume 140
_journal_year 2018
_chemical_absolute_configuration rmad
_chemical_formula_moiety 'C20 H19 O2, C6 H16 N, C20 H20 O2'
_chemical_formula_sum 'C46 H55 N O4'
_chemical_formula_weight 685.91
_space_group_crystal_system orthorhombic
_space_group_IT_number 19
_space_group_name_Hall 'P 2ac 2ab'
_space_group_name_H-M_alt 'P 21 21 21'
_atom_sites_solution_hydrogens mixed
_atom_sites_solution_primary direct
_audit_creation_date 2015-04-10
_audit_creation_method
;
Olex2 1.2
(compiled 2015.01.26 svn.r3150 for OlexSys, GUI svn.r4998)
;
_cell_angle_alpha 90
_cell_angle_beta 90
_cell_angle_gamma 90
_cell_formula_units_Z 4
_cell_length_a 8.1187(5)
_cell_length_b 17.3795(11)
_cell_length_c 26.7272(17)
_cell_measurement_reflns_used 9168
_cell_measurement_temperature 130
_cell_measurement_theta_max 29.90
_cell_measurement_theta_min 2.29
_cell_volume 3771.2(4)
_computing_cell_refinement 'SAINT v7.68A (Bruker, 2009)'
_computing_data_reduction 'SAINT v7.68A (Bruker, 2009)'
_computing_molecular_graphics 'Olex2 (Dolomanov et al., 2009)'
_computing_publication_material 'Olex2 (Dolomanov et al., 2009)'
_computing_structure_refinement 'XL (Sheldrick, 2008)'
_computing_structure_solution 'ShelXS (Sheldrick, 2008)'
_diffrn_ambient_temperature 130
_diffrn_measured_fraction_theta_full 1.000
_diffrn_measured_fraction_theta_max 0.998
_diffrn_measurement_device_type 'Bruker APEX-II CCD'
_diffrn_measurement_method '\f and \w scans'
_diffrn_radiation_monochromator graphite
_diffrn_radiation_type MoK\a
_diffrn_radiation_wavelength 0.71073
_diffrn_reflns_av_R_equivalents 0.0393
_diffrn_reflns_av_unetI/netI 0.0435
_diffrn_reflns_Laue_measured_fraction_full 1.000
_diffrn_reflns_Laue_measured_fraction_max 0.998
_diffrn_reflns_limit_h_max 10
_diffrn_reflns_limit_h_min -11
_diffrn_reflns_limit_k_max 24
_diffrn_reflns_limit_k_min -24
_diffrn_reflns_limit_l_max 38
_diffrn_reflns_limit_l_min -35
_diffrn_reflns_number 38369
_diffrn_reflns_point_group_measured_fraction_full 1.000
_diffrn_reflns_point_group_measured_fraction_max 0.997
_diffrn_reflns_theta_full 26.000
_diffrn_reflns_theta_max 30.543
_diffrn_reflns_theta_min 1.524
_diffrn_standards_number 0
_exptl_absorpt_coefficient_mu 0.076
_exptl_absorpt_correction_T_max 0.7461
_exptl_absorpt_correction_T_min 0.6907
_exptl_absorpt_correction_type multi-scan
_exptl_absorpt_process_details
;
SADABS-2008/1 (Bruker,2008) was used for absorption correction.
wR2(int) was 0.0629 before and 0.0487 after correction.
The Ratio of minimum to maximum transmission is 0.9257.
The \l/2 correction factor is 0.0015.
;
_exptl_crystal_colour colourless
_exptl_crystal_colour_primary colourless
_exptl_crystal_density_diffrn 1.208
_exptl_crystal_description block
_exptl_crystal_F_000 1480
_exptl_crystal_size_max 0.25
_exptl_crystal_size_mid 0.22
_exptl_crystal_size_min 0.18
_refine_diff_density_max 0.288
_refine_diff_density_min -0.258
_refine_diff_density_rms 0.056
_refine_ls_abs_structure_details
;
 Flack x determined using 3767 quotients [(I+)-(I-)]/[(I+)+(I-)]
 (Parsons, Flack and Wagner, Acta Cryst. B69 (2013) 249-259).
;
_refine_ls_abs_structure_Flack 0.4(4)
_refine_ls_extinction_method none
_refine_ls_goodness_of_fit_ref 1.031
_refine_ls_hydrogen_treatment mixed
_refine_ls_matrix_type full
_refine_ls_number_parameters 470
_refine_ls_number_reflns 11517
_refine_ls_number_restraints 0
_refine_ls_restrained_S_all 1.031
_refine_ls_R_factor_all 0.0589
_refine_ls_R_factor_gt 0.0455
_refine_ls_shift/su_max 0.000
_refine_ls_shift/su_mean 0.000
_refine_ls_structure_factor_coef Fsqd
_refine_ls_weighting_details 'w=1/[\s^2^(Fo^2^)+(0.0622P)^2^+0.1862P] where P=(Fo^2^+2Fc^2^)/3'
_refine_ls_weighting_scheme calc
_refine_ls_wR_factor_gt 0.1053
_refine_ls_wR_factor_ref 0.1125
_reflns_Friedel_coverage 0.798
_reflns_Friedel_fraction_full 1.000
_reflns_Friedel_fraction_max 0.995
_reflns_number_gt 9650
_reflns_number_total 11517
_reflns_threshold_expression 'I > 2\s(I)'
_cod_data_source_file ja8b07125_si_004.cif
_cod_data_source_block mo_dm15271_0m
_cod_database_code 4132885
_shelxl_version_number 2014-3
_shelx_space_group_comment
;
The symmetry employed for this shelxl refinement is uniquely defined
by the following loop, which should always be used as a source of
symmetry information in preference to the above space-group names.
They are only intended as comments.
;
_shelx_estimated_absorpt_t_max 0.987
_shelx_estimated_absorpt_t_min 0.981
_olex2_refinement_description
;
1. Fixed Uiso
 At 1.2 times of:
  All C(H) groups, All C(H,H) groups
 At 1.5 times of:
  All C(H,H,H) groups, All O(H) groups
2.a Ternary CH refined with riding coordinates:
 C28(H28), C32(H32), C8(H8), C12(H12)
2.b Secondary CH2 refined with riding coordinates:
 C29(H29A,H29B), C30(H30A,H30B), C31(H31A,H31B), C33(H33A,H33B), C40(H40A,
 H40B), C41(H41A,H41B), C43(H43A,H43B), C45(H45A,H45B), C9(H9A,H9B), C10(H10A,
 H10B), C11(H11A,H11B), C13(H13A,H13B), C20(H20A,H20B)
2.c Aromatic/amide H refined with riding coordinates:
 C22(H22), C23(H23), C24(H24), C36(H36), C37(H37), C38(H38), C2(H2A), C3(H3),
 C4(H4), C16(H16), C17(H17), C18(H18)
2.d Idealised Me refined as rotating group:
 C42(H42A,H42B,H42C), C44(H44A,H44B,H44C), C46(H46A,H46B,H46C)
2.e Idealised tetrahedral OH refined as rotating group:
 O4(H4A), O1(H1), O2(H2)
;
_olex2_submission_special_instructions 'No special instructions were received'

loop_
_space_group_symop_operation_xyz
'x, y, z'
'x+1/2, -y+1/2, -z'
'-x, y+1/2, -z+1/2'
'-x+1/2, -y, z+1/2'

loop_
_atom_site_label
_atom_site_type_symbol
_atom_site_fract_x
_atom_site_fract_y
_atom_site_fract_z
_atom_site_U_iso_or_equiv
_atom_site_adp_type
_atom_site_occupancy
_atom_site_site_symmetry_order
_atom_site_calc_flag
_atom_site_refinement_flags_posn
O3 O 0.00485(18) -0.02385(8) -0.23338(5) 0.0208(3) Uani 1 1 d .
O4 O -0.26766(19) 0.04739(9) -0.36124(6) 0.0307(3) Uani 1 1 d .
H4A H -0.2470 0.0046 -0.3481 0.046 Uiso 1 1 calc GR
N1 N -0.1115(2) 0.10454(10) -0.19522(6) 0.0229(3) Uani 1 1 d .
C21 C -0.0639(2) -0.07282(10) -0.26539(7) 0.0178(3) Uani 1 1 d .
C22 C -0.1748(3) -0.12960(11) -0.24859(8) 0.0244(4) Uani 1 1 d .
H22 H -0.1979 -0.1338 -0.2138 0.029 Uiso 1 1 calc R
C23 C -0.2512(3) -0.17967(12) -0.28194(9) 0.0276(4) Uani 1 1 d .
H23 H -0.3255 -0.2174 -0.2696 0.033 Uiso 1 1 calc R
C24 C -0.2205(3) -0.17521(12) -0.33273(8) 0.0251(4) Uani 1 1 d .
H24 H -0.2737 -0.2091 -0.3555 0.030 Uiso 1 1 calc R
C25 C -0.1103(2) -0.12025(10) -0.34971(7) 0.0196(4) Uani 1 1 d .
C26 C -0.0287(2) -0.07072(10) -0.31694(7) 0.0169(3) Uani 1 1 d .
C27 C 0.0900(2) -0.01797(10) -0.34462(6) 0.0165(3) Uani 1 1 d .
C28 C 0.2591(2) -0.00358(11) -0.31851(7) 0.0196(4) Uani 1 1 d .
H28 H 0.2371 0.0020 -0.2819 0.024 Uiso 1 1 calc R
C29 C 0.3865(3) -0.06731(13) -0.32460(8) 0.0261(4) Uani 1 1 d .
H29A H 0.4940 -0.0492 -0.3117 0.031 Uiso 1 1 calc R
H29B H 0.3526 -0.1125 -0.3046 0.031 Uiso 1 1 calc R
C30 C 0.4056(3) -0.09105(15) -0.37912(9) 0.0329(5) Uani 1 1 d .
H30A H 0.4429 -0.0465 -0.3993 0.039 Uiso 1 1 calc R
H30B H 0.4893 -0.1322 -0.3820 0.039 Uiso 1 1 calc R
C31 C 0.2410(3) -0.11980(12) -0.39863(8) 0.0284(4) Uani 1 1 d .
H31A H 0.2071 -0.1651 -0.3787 0.034 Uiso 1 1 calc R
H31B H 0.2552 -0.1369 -0.4337 0.034 Uiso 1 1 calc R
C32 C 0.1035(3) -0.05987(11) -0.39674(7) 0.0209(4) Uani 1 1 d .
H32 H 0.1182 -0.0213 -0.4241 0.025 Uiso 1 1 calc R
C33 C -0.0624(3) -0.10196(12) -0.40280(7) 0.0248(4) Uani 1 1 d .
H33A H -0.1453 -0.0684 -0.4190 0.030 Uiso 1 1 calc R
H33B H -0.0495 -0.1495 -0.4228 0.030 Uiso 1 1 calc R
C34 C 0.0284(2) 0.06477(11) -0.35097(7) 0.0182(3) Uani 1 1 d .
C35 C -0.1295(3) 0.09298(11) -0.35951(7) 0.0223(4) Uani 1 1 d .
C36 C -0.1535(3) 0.17186(13) -0.36581(8) 0.0288(5) Uani 1 1 d .
H36 H -0.2610 0.1911 -0.3723 0.035 Uiso 1 1 calc R
C37 C -0.0224(3) 0.22225(12) -0.36266(8) 0.0317(5) Uani 1 1 d .
H37 H -0.0405 0.2758 -0.3670 0.038 Uiso 1 1 calc R
C38 C 0.1349(3) 0.19556(12) -0.35320(8) 0.0284(5) Uani 1 1 d .
H38 H 0.2247 0.2303 -0.3505 0.034 Uiso 1 1 calc R
C39 C 0.1590(3) 0.11708(11) -0.34772(7) 0.0218(4) Uani 1 1 d .
C40 C 0.3171(3) 0.07524(12) -0.33770(8) 0.0247(4) Uani 1 1 d .
H40A H 0.3837 0.1023 -0.3121 0.030 Uiso 1 1 calc R
H40B H 0.3831 0.0698 -0.3687 0.030 Uiso 1 1 calc R
C41 C -0.2648(3) 0.08438(14) -0.16657(9) 0.0339(5) Uani 1 1 d .
H41A H -0.3067 0.1311 -0.1496 0.041 Uiso 1 1 calc R
H41B H -0.2369 0.0462 -0.1404 0.041 Uiso 1 1 calc R
C42 C -0.3984(3) 0.05200(17) -0.19953(13) 0.0475(7) Uani 1 1 d .
H42A H -0.4882 0.0322 -0.1786 0.071 Uiso 1 1 calc GR
H42B H -0.3533 0.0101 -0.2199 0.071 Uiso 1 1 calc GR
H42C H -0.4407 0.0926 -0.2215 0.071 Uiso 1 1 calc GR
C43 C -0.1390(3) 0.15768(12) -0.23819(8) 0.0291(5) Uani 1 1 d .
H43A H -0.2159 0.1328 -0.2619 0.035 Uiso 1 1 calc R
H43B H -0.0329 0.1652 -0.2558 0.035 Uiso 1 1 calc R
C44 C -0.2073(4) 0.23565(14) -0.22432(10) 0.0414(6) Uani 1 1 d .
H44A H -0.1324 0.2610 -0.2008 0.062 Uiso 1 1 calc GR
H44B H -0.3157 0.2293 -0.2087 0.062 Uiso 1 1 calc GR
H44C H -0.2182 0.2672 -0.2545 0.062 Uiso 1 1 calc GR
C45 C 0.0216(3) 0.13109(13) -0.16029(8) 0.0297(5) Uani 1 1 d .
H45A H 0.0029 0.1858 -0.1517 0.036 Uiso 1 1 calc R
H45B H 0.0158 0.1008 -0.1290 0.036 Uiso 1 1 calc R
C46 C 0.1902(3) 0.12248(14) -0.18273(10) 0.0355(5) Uani 1 1 d .
H46A H 0.2734 0.1387 -0.1583 0.053 Uiso 1 1 calc GR
H46B H 0.1985 0.1546 -0.2128 0.053 Uiso 1 1 calc GR
H46C H 0.2087 0.0685 -0.1917 0.053 Uiso 1 1 calc GR
O1 O 0.03188(18) -0.05838(8) -0.14370(5) 0.0226(3) Uani 1 1 d .
H1 H 0.0291 -0.0531 -0.1749 0.034 Uiso 1 1 calc GR
O2 O 0.4039(2) 0.06707(10) -0.06755(7) 0.0355(4) Uani 1 1 d .
H2 H 0.4022 0.0201 -0.0750 0.053 Uiso 1 1 calc GR
C1 C 0.1820(2) -0.08354(10) -0.12983(7) 0.0177(3) Uani 1 1 d .
C2 C 0.2978(3) -0.11027(12) -0.16455(7) 0.0223(4) Uani 1 1 d .
H2A H 0.2713 -0.1107 -0.1992 0.027 Uiso 1 1 calc R
C3 C 0.4510(3) -0.13606(13) -0.14877(8) 0.0275(4) Uani 1 1 d .
H3 H 0.5277 -0.1543 -0.1728 0.033 Uiso 1 1 calc R
C4 C 0.4943(3) -0.13573(13) -0.09855(8) 0.0278(4) Uani 1 1 d .
H4 H 0.5999 -0.1530 -0.0881 0.033 Uiso 1 1 calc R
C5 C 0.3792(2) -0.10947(11) -0.06396(7) 0.0209(4) Uani 1 1 d .
C6 C 0.2235(2) -0.08415(10) -0.07908(7) 0.0171(3) Uani 1 1 d .
C7 C 0.1263(2) -0.05237(10) -0.03507(7) 0.0167(3) Uani 1 1 d .
C8 C -0.0640(2) -0.06630(11) -0.03414(7) 0.0179(3) Uani 1 1 d .
H8 H -0.1058 -0.0592 -0.0690 0.022 Uiso 1 1 calc R
C9 C -0.1187(2) -0.14544(11) -0.01642(7) 0.0214(4) Uani 1 1 d .
H9A H -0.2391 -0.1448 -0.0106 0.026 Uiso 1 1 calc R
H9B H -0.0958 -0.1836 -0.0430 0.026 Uiso 1 1 calc R
C10 C -0.0323(3) -0.17022(12) 0.03131(7) 0.0235(4) Uani 1 1 d .
H10A H -0.0600 -0.1343 0.0588 0.028 Uiso 1 1 calc R
H10B H -0.0693 -0.2224 0.0410 0.028 Uiso 1 1 calc R
C11 C 0.1521(2) -0.17026(11) 0.02244(7) 0.0212(4) Uani 1 1 d .
H11A H 0.1778 -0.2060 -0.0053 0.025 Uiso 1 1 calc R
H11B H 0.2081 -0.1896 0.0528 0.025 Uiso 1 1 calc R
C12 C 0.2193(2) -0.09068(11) 0.00971(7) 0.0190(4) Uani 1 1 d .
H12 H 0.2142 -0.0566 0.0398 0.023 Uiso 1 1 calc R
C13 C 0.3987(2) -0.09884(13) -0.00814(7) 0.0241(4) Uani 1 1 d .
H13A H 0.4635 -0.0521 -0.0004 0.029 Uiso 1 1 calc R
H13B H 0.4527 -0.1440 0.0074 0.029 Uiso 1 1 calc R
C14 C 0.1324(3) 0.03586(10) -0.03262(7) 0.0202(4) Uani 1 1 d .
C15 C 0.2552(3) 0.08765(12) -0.04693(7) 0.0266(4) Uani 1 1 d .
C16 C 0.2291(3) 0.16641(13) -0.04093(8) 0.0340(5) Uani 1 1 d .
H16 H 0.3127 0.2018 -0.0505 0.041 Uiso 1 1 calc R
C17 C 0.0827(4) 0.19356(13) -0.02121(9) 0.0372(6) Uani 1 1 d .
H17 H 0.0671 0.2474 -0.0170 0.045 Uiso 1 1 calc R
C18 C -0.0408(3) 0.14335(13) -0.00752(8) 0.0331(5) Uani 1 1 d .
H18 H -0.1416 0.1621 0.0058 0.040 Uiso 1 1 calc R
C19 C -0.0151(3) 0.06507(11) -0.01354(7) 0.0234(4) Uani 1 1 d .
C20 C -0.1318(3) 0.00023(11) -0.00227(7) 0.0236(4) Uani 1 1 d .
H20A H -0.2458 0.0135 -0.0122 0.028 Uiso 1 1 calc R
H20B H -0.1303 -0.0129 0.0338 0.028 Uiso 1 1 calc R
H1A H -0.067(3) 0.0598(16) -0.2085(10) 0.030(7) Uiso 1 1 d .

loop_
_atom_site_aniso_label
_atom_site_aniso_U_11
_atom_site_aniso_U_22
_atom_site_aniso_U_33
_atom_site_aniso_U_23
_atom_site_aniso_U_13
_atom_site_aniso_U_12
O3 0.0265(7) 0.0219(6) 0.0140(6) 0.0003(5) 0.0007(5) 0.0004(6)
O4 0.0214(7) 0.0296(8) 0.0412(9) 0.0041(7) -0.0068(7) 0.0039(6)
N1 0.0253(9) 0.0218(8) 0.0216(8) 0.0003(6) 0.0013(7) 0.0026(7)
C21 0.0190(8) 0.0174(8) 0.0169(8) 0.0010(7) 0.0007(7) 0.0031(7)
C22 0.0267(10) 0.0233(9) 0.0232(10) 0.0044(7) 0.0056(8) 0.0006(8)
C23 0.0230(10) 0.0208(9) 0.0391(11) 0.0047(8) 0.0031(9) -0.0034(8)
C24 0.0238(10) 0.0186(9) 0.0329(11) -0.0031(8) -0.0056(8) -0.0013(8)
C25 0.0219(9) 0.0167(8) 0.0202(8) -0.0011(7) -0.0023(7) 0.0025(7)
C26 0.0188(8) 0.0157(8) 0.0162(8) 0.0022(6) -0.0007(7) 0.0015(7)
C27 0.0201(9) 0.0167(8) 0.0129(8) 0.0005(6) 0.0000(6) 0.0002(7)
C28 0.0184(9) 0.0234(9) 0.0170(8) 0.0007(7) 0.0002(7) 0.0010(7)
C29 0.0225(9) 0.0304(10) 0.0253(10) 0.0025(8) -0.0012(8) 0.0068(8)
C30 0.0269(11) 0.0405(13) 0.0311(11) -0.0035(10) 0.0040(9) 0.0117(10)
C31 0.0337(12) 0.0286(10) 0.0230(10) -0.0044(8) 0.0031(9) 0.0085(9)
C32 0.0285(10) 0.0217(9) 0.0125(8) -0.0002(7) 0.0011(7) 0.0024(8)
C33 0.0319(11) 0.0257(10) 0.0168(9) -0.0036(7) -0.0056(8) 0.0022(8)
C34 0.0231(9) 0.0179(8) 0.0137(7) 0.0017(6) 0.0011(7) 0.0020(7)
C35 0.0262(10) 0.0244(9) 0.0162(8) 0.0009(7) -0.0017(7) 0.0034(8)
C36 0.0374(12) 0.0274(10) 0.0215(9) 0.0018(8) -0.0025(9) 0.0124(9)
C37 0.0512(14) 0.0187(9) 0.0251(10) 0.0041(8) 0.0045(10) 0.0078(10)
C38 0.0406(12) 0.0195(9) 0.0251(10) 0.0012(8) 0.0067(10) -0.0047(8)
C39 0.0272(10) 0.0195(8) 0.0187(9) 0.0010(7) 0.0026(7) -0.0006(8)
C40 0.0219(9) 0.0258(10) 0.0264(10) 0.0017(8) 0.0011(8) -0.0055(8)
C41 0.0314(11) 0.0351(12) 0.0352(12) 0.0056(9) 0.0107(10) 0.0045(10)
C42 0.0295(13) 0.0442(15) 0.0689(19) 0.0010(14) 0.0042(13) -0.0018(12)
C43 0.0379(12) 0.0279(10) 0.0215(9) 0.0018(8) -0.0005(9) 0.0041(9)
C44 0.0564(17) 0.0285(12) 0.0394(14) 0.0038(10) -0.0008(12) 0.0108(11)
C45 0.0348(12) 0.0300(11) 0.0242(10) -0.0032(8) -0.0050(9) 0.0025(9)
C46 0.0303(12) 0.0284(11) 0.0480(14) -0.0049(10) -0.0052(10) -0.0044(10)
O1 0.0253(7) 0.0297(7) 0.0127(6) 0.0015(5) -0.0003(5) 0.0036(6)
O2 0.0357(9) 0.0310(8) 0.0399(9) -0.0017(7) 0.0072(7) -0.0135(7)
C1 0.0205(9) 0.0150(8) 0.0177(8) -0.0003(6) 0.0020(7) -0.0036(7)
C2 0.0273(10) 0.0226(9) 0.0171(8) -0.0018(7) 0.0037(7) -0.0029(8)
C3 0.0261(10) 0.0305(11) 0.0259(10) -0.0025(8) 0.0098(8) 0.0023(8)
C4 0.0180(9) 0.0357(11) 0.0297(10) -0.0003(9) 0.0029(8) 0.0037(8)
C5 0.0177(9) 0.0245(9) 0.0204(9) -0.0005(7) 0.0017(7) -0.0010(7)
C6 0.0188(8) 0.0156(8) 0.0169(8) -0.0001(6) 0.0014(7) -0.0032(7)
C7 0.0169(8) 0.0174(8) 0.0157(8) -0.0014(6) -0.0001(7) -0.0009(7)
C8 0.0155(8) 0.0223(9) 0.0160(8) -0.0011(7) 0.0005(6) 0.0007(7)
C9 0.0186(9) 0.0246(9) 0.0210(9) -0.0012(7) 0.0000(7) -0.0034(7)
C10 0.0274(10) 0.0220(9) 0.0210(9) 0.0028(7) 0.0024(8) -0.0037(8)
C11 0.0263(10) 0.0205(9) 0.0167(8) 0.0018(7) -0.0024(7) 0.0018(8)
C12 0.0199(9) 0.0211(9) 0.0159(8) -0.0022(7) -0.0017(7) -0.0006(7)
C13 0.0181(9) 0.0334(11) 0.0207(9) -0.0005(8) -0.0033(7) 0.0001(8)
C14 0.0289(10) 0.0168(8) 0.0149(8) -0.0008(6) -0.0026(8) 0.0002(7)
C15 0.0355(11) 0.0245(10) 0.0199(9) 0.0007(7) -0.0013(8) -0.0077(9)
C16 0.0553(15) 0.0222(10) 0.0244(10) 0.0032(8) -0.0057(10) -0.0131(10)
C17 0.0653(17) 0.0174(9) 0.0288(11) 0.0010(8) -0.0052(11) 0.0030(10)
C18 0.0484(14) 0.0235(10) 0.0275(10) -0.0002(8) -0.0018(10) 0.0104(10)
C19 0.0325(10) 0.0204(9) 0.0174(8) -0.0003(7) -0.0011(8) 0.0048(8)
C20 0.0232(9) 0.0246(9) 0.0230(9) 0.0003(7) 0.0034(8) 0.0061(8)

loop_
_atom_type_symbol
_atom_type_description
_atom_type_scat_dispersion_real
_atom_type_scat_dispersion_imag
_atom_type_scat_source
C C 0.0033 0.0016 'International Tables Vol C Tables 4.2.6.8 and 6.1.1.4'
H H 0.0000 0.0000 'International Tables Vol C Tables 4.2.6.8 and 6.1.1.4'
N N 0.0061 0.0033 'International Tables Vol C Tables 4.2.6.8 and 6.1.1.4'
O O 0.0106 0.0060 'International Tables Vol C Tables 4.2.6.8 and 6.1.1.4'

loop_
_geom_angle_atom_site_label_1
_geom_angle_atom_site_label_2
_geom_angle_atom_site_label_3
_geom_angle
C35 O4 H4A 109.5
C41 N1 C45 110.56(17)
C41 N1 H1A 108.7(16)
C43 N1 C41 114.41(18)
C43 N1 C45 113.36(17)
C43 N1 H1A 106.4(16)
C45 N1 H1A 102.5(16)
O3 C21 C22 120.75(17)
O3 C21 C26 121.90(17)
C26 C21 C22 117.35(17)
C21 C22 H22 119.4
C23 C22 C21 121.23(19)
C23 C22 H22 119.4
C22 C23 H23 119.5
C24 C23 C22 120.91(19)
C24 C23 H23 119.5
C23 C24 H24 120.8
C23 C24 C25 118.48(19)
C25 C24 H24 120.8
C24 C25 C26 121.76(18)
C24 C25 C33 128.41(18)
C26 C25 C33 109.81(17)
C21 C26 C27 128.29(17)
C25 C26 C21 120.16(17)
C25 C26 C27 111.53(15)
C26 C27 C28 115.88(15)
C26 C27 C32 101.26(14)
C26 C27 C34 114.37(15)
C28 C27 C32 114.09(15)
C34 C27 C28 100.74(14)
C34 C27 C32 111.01(14)
C27 C28 H28 107.2
C29 C28 C27 115.66(16)
C29 C28 H28 107.2
C29 C28 C40 113.82(17)
C40 C28 C27 105.28(15)
C40 C28 H28 107.2
C28 C29 H29A 109.3
C28 C29 H29B 109.3
H29A C29 H29B 108.0
C30 C29 C28 111.60(17)
C30 C29 H29A 109.3
C30 C29 H29B 109.3
C29 C30 H30A 109.8
C29 C30 H30B 109.8
H30A C30 H30B 108.3
C31 C30 C29 109.16(18)
C31 C30 H30A 109.8
C31 C30 H30B 109.8
C30 C31 H31A 108.7
C30 C31 H31B 108.7
C30 C31 C32 114.04(18)
H31A C31 H31B 107.6
C32 C31 H31A 108.7
C32 C31 H31B 108.7
C27 C32 H32 110.2
C31 C32 C27 113.27(16)
C31 C32 H32 110.2
C31 C32 C33 108.15(17)
C33 C32 C27 104.57(15)
C33 C32 H32 110.2
C25 C33 C32 103.11(15)
C25 C33 H33A 111.1
C25 C33 H33B 111.1
C32 C33 H33A 111.1
C32 C33 H33B 111.1
H33A C33 H33B 109.1
C35 C34 C27 130.52(18)
C35 C34 C39 118.65(18)
C39 C34 C27 110.82(16)
O4 C35 C34 123.67(18)
O4 C35 C36 116.66(19)
C34 C35 C36 119.7(2)
C35 C36 H36 119.7
C37 C36 C35 120.5(2)
C37 C36 H36 119.7
C36 C37 H37 119.6
C38 C37 C36 120.7(2)
C38 C37 H37 119.6
C37 C38 H38 120.6
C37 C38 C39 118.7(2)
C39 C38 H38 120.6
C34 C39 C40 110.17(17)
C38 C39 C34 121.7(2)
C38 C39 C40 128.1(2)
C28 C40 H40A 111.1
C28 C40 H40B 111.1
C39 C40 C28 103.25(16)
C39 C40 H40A 111.1
C39 C40 H40B 111.1
H40A C40 H40B 109.1
N1 C41 H41A 109.1
N1 C41 H41B 109.1
N1 C41 C42 112.7(2)
H41A C41 H41B 107.8
C42 C41 H41A 109.1
C42 C41 H41B 109.1
C41 C42 H42A 109.5
C41 C42 H42B 109.5
C41 C42 H42C 109.5
H42A C42 H42B 109.5
H42A C42 H42C 109.5
H42B C42 H42C 109.5
N1 C43 H43A 108.5
N1 C43 H43B 108.5
N1 C43 C44 114.95(18)
H43A C43 H43B 107.5
C44 C43 H43A 108.5
C44 C43 H43B 108.5
C43 C44 H44A 109.5
C43 C44 H44B 109.5
C43 C44 H44C 109.5
H44A C44 H44B 109.5
H44A C44 H44C 109.5
H44B C44 H44C 109.5
N1 C45 H45A 109.2
N1 C45 H45B 109.2
H45A C45 H45B 107.9
C46 C45 N1 112.16(18)
C46 C45 H45A 109.2
C46 C45 H45B 109.2
C45 C46 H46A 109.5
C45 C46 H46B 109.5
C45 C46 H46C 109.5
H46A C46 H46B 109.5
H46A C46 H46C 109.5
H46B C46 H46C 109.5
C1 O1 H1 109.5
C15 O2 H2 109.5
O1 C1 C2 122.21(17)
O1 C1 C6 119.18(17)
C6 C1 C2 118.61(18)
C1 C2 H2A 119.7
C3 C2 C1 120.50(18)
C3 C2 H2A 119.7
C2 C3 H3 119.3
C2 C3 C4 121.34(19)
C4 C3 H3 119.3
C3 C4 H4 120.9
C3 C4 C5 118.26(19)
C5 C4 H4 120.9
C4 C5 C6 121.23(18)
C4 C5 C13 128.70(18)
C6 C5 C13 109.97(16)
C1 C6 C5 120.05(17)
C1 C6 C7 128.55(17)
C5 C6 C7 111.10(16)
C6 C7 C8 117.95(15)
C6 C7 C12 100.78(14)
C6 C7 C14 112.28(15)
C8 C7 C12 113.50(15)
C14 C7 C8 100.69(15)
C14 C7 C12 112.15(15)
C7 C8 H8 107.6
C9 C8 C7 115.68(15)
C9 C8 H8 107.6
C9 C8 C20 113.74(16)
C20 C8 C7 104.25(15)
C20 C8 H8 107.6
C8 C9 H9A 109.1
C8 C9 H9B 109.1
H9A C9 H9B 107.8
C10 C9 C8 112.55(16)
C10 C9 H9A 109.1
C10 C9 H9B 109.1
C9 C10 H10A 109.9
C9 C10 H10B 109.9
H10A C10 H10B 108.3
C11 C10 C9 108.95(16)
C11 C10 H10A 109.9
C11 C10 H10B 109.9
C10 C11 H11A 109.0
C10 C11 H11B 109.0
C10 C11 C12 112.84(16)
H11A C11 H11B 107.8
C12 C11 H11A 109.0
C12 C11 H11B 109.0
C7 C12 H12 110.1
C11 C12 C7 112.57(15)
C11 C12 H12 110.1
C11 C12 C13 108.93(16)
C13 C12 C7 104.99(15)
C13 C12 H12 110.1
C5 C13 C12 102.59(15)
C5 C13 H13A 111.2
C5 C13 H13B 111.2
C12 C13 H13A 111.2
C12 C13 H13B 111.2
H13A C13 H13B 109.2
C15 C14 C7 130.89(19)
C15 C14 C19 118.54(18)
C19 C14 C7 110.55(17)
O2 C15 C14 124.69(19)
O2 C15 C16 115.8(2)
C16 C15 C14 119.5(2)
C15 C16 H16 119.7
C17 C16 C15 120.6(2)
C17 C16 H16 119.7
C16 C17 H17 119.7
C18 C17 C16 120.7(2)
C18 C17 H17 119.7
C17 C18 H18 120.6
C17 C18 C19 118.8(2)
C19 C18 H18 120.6
C14 C19 C20 109.94(16)
C18 C19 C14 121.9(2)
C18 C19 C20 128.2(2)
C8 C20 H20A 111.1
C8 C20 H20B 111.1
C19 C20 C8 103.11(15)
C19 C20 H20A 111.1
C19 C20 H20B 111.1
H20A C20 H20B 109.1

loop_
_geom_bond_atom_site_label_1
_geom_bond_atom_site_label_2
_geom_bond_distance
O3 C21 1.329(2)
O4 H4A 0.8400
O4 C35 1.374(3)
N1 C41 1.503(3)
N1 C43 1.491(3)
N1 C45 1.501(3)
N1 H1A 0.93(3)
C21 C22 1.410(3)
C21 C26 1.407(2)
C22 H22 0.9500
C22 C23 1.392(3)
C23 H23 0.9500
C23 C24 1.382(3)
C24 H24 0.9500
C24 C25 1.385(3)
C25 C26 1.395(3)
C25 C33 1.505(3)
C26 C27 1.522(3)
C27 C28 1.560(3)
C27 C32 1.576(2)
C27 C34 1.532(3)
C28 H28 1.0000
C28 C29 1.524(3)
C28 C40 1.537(3)
C29 H29A 0.9900
C29 H29B 0.9900
C29 C30 1.522(3)
C30 H30A 0.9900
C30 H30B 0.9900
C30 C31 1.519(3)
C31 H31A 0.9900
C31 H31B 0.9900
C31 C32 1.528(3)
C32 H32 1.0000
C32 C33 1.541(3)
C33 H33A 0.9900
C33 H33B 0.9900
C34 C35 1.391(3)
C34 C39 1.400(3)
C35 C36 1.395(3)
C36 H36 0.9500
C36 C37 1.381(3)
C37 H37 0.9500
C37 C38 1.382(3)
C38 H38 0.9500
C38 C39 1.386(3)
C39 C40 1.499(3)
C40 H40A 0.9900
C40 H40B 0.9900
C41 H41A 0.9900
C41 H41B 0.9900
C41 C42 1.506(4)
C42 H42A 0.9800
C42 H42B 0.9800
C42 H42C 0.9800
C43 H43A 0.9900
C43 H43B 0.9900
C43 C44 1.510(3)
C44 H44A 0.9800
C44 H44B 0.9800
C44 H44C 0.9800
C45 H45A 0.9900
C45 H45B 0.9900
C45 C46 1.502(3)
C46 H46A 0.9800
C46 H46B 0.9800
C46 H46C 0.9800
O1 H1 0.8400
O1 C1 1.347(2)
O2 H2 0.8400
O2 C15 1.374(3)
C1 C2 1.400(3)
C1 C6 1.398(3)
C2 H2A 0.9500
C2 C3 1.387(3)
C3 H3 0.9500
C3 C4 1.388(3)
C4 H4 0.9500
C4 C5 1.392(3)
C5 C6 1.398(3)
C5 C13 1.512(3)
C6 C7 1.520(3)
C7 C8 1.564(3)
C7 C12 1.564(3)
C7 C14 1.536(3)
C8 H8 1.0000
C8 C9 1.521(3)
C8 C20 1.538(3)
C9 H9A 0.9900
C9 H9B 0.9900
C9 C10 1.518(3)
C10 H10A 0.9900
C10 H10B 0.9900
C10 C11 1.516(3)
C11 H11A 0.9900
C11 H11B 0.9900
C11 C12 1.525(3)
C12 H12 1.0000
C12 C13 1.539(3)
C13 H13A 0.9900
C13 H13B 0.9900
C14 C15 1.397(3)
C14 C19 1.397(3)
C15 C16 1.394(3)
C16 H16 0.9500
C16 C17 1.383(4)
C17 H17 0.9500
C17 C18 1.379(4)
C18 H18 0.9500
C18 C19 1.386(3)
C19 C20 1.503(3)
C20 H20A 0.9900
C20 H20B 0.9900

loop_
_geom_hbond_atom_site_label_D
_geom_hbond_atom_site_label_H
_geom_hbond_atom_site_label_A
_geom_hbond_distance_DH
_geom_hbond_distance_HA
_geom_hbond_distance_DA
_geom_hbond_angle_DHA
C46 H46C O3 0.98 2.56 3.250(3) 127.4
O1 H1 O3 0.84 1.65 2.4806(18) 167.2
N1 H1A O3 0.93(3) 1.70(3) 2.629(2) 177(2)

loop_
_geom_torsion_atom_site_label_1
_geom_torsion_atom_site_label_2
_geom_torsion_atom_site_label_3
_geom_torsion_atom_site_label_4
_geom_torsion
O3 C21 C22 C23 178.07(18)
O3 C21 C26 C25 -176.43(17)
O3 C21 C26 C27 2.0(3)
O4 C35 C36 C37 177.46(19)
C21 C22 C23 C24 0.0(3)
C21 C26 C27 C28 41.9(3)
C21 C26 C27 C32 165.89(18)
C21 C26 C27 C34 -74.7(2)
C22 C21 C26 C25 4.0(3)
C22 C21 C26 C27 -177.54(18)
C22 C23 C24 C25 0.7(3)
C23 C24 C25 C26 1.0(3)
C23 C24 C25 C33 -177.1(2)
C24 C25 C26 C21 -3.4(3)
C24 C25 C26 C27 177.87(17)
C24 C25 C33 C32 -159.9(2)
C25 C26 C27 C28 -139.55(16)
C25 C26 C27 C32 -15.5(2)
C25 C26 C27 C34 103.89(18)
C26 C21 C22 C23 -2.4(3)
C26 C25 C33 C32 21.9(2)
C26 C27 C28 C29 79.7(2)
C26 C27 C28 C40 -153.74(16)
C26 C27 C32 C31 -89.43(19)
C26 C27 C32 C33 28.09(18)
C26 C27 C34 C35 -36.1(3)
C26 C27 C34 C39 144.62(16)
C27 C28 C29 C30 49.8(2)
C27 C28 C40 C39 29.67(19)
C27 C32 C33 C25 -30.66(19)
C27 C34 C35 O4 3.7(3)
C27 C34 C35 C36 -177.69(18)
C27 C34 C39 C38 178.81(17)
C27 C34 C39 C40 -1.5(2)
C28 C27 C32 C31 35.8(2)
C28 C27 C32 C33 153.30(16)
C28 C27 C34 C35 -161.09(19)
C28 C27 C34 C39 19.62(19)
C28 C29 C30 C31 -59.8(2)
C29 C28 C40 C39 157.35(16)
C29 C30 C31 C32 60.5(2)
C30 C31 C32 C27 -48.6(2)
C30 C31 C32 C33 -163.98(17)
C31 C32 C33 C25 90.33(18)
C32 C27 C28 C29 -37.3(2)
C32 C27 C28 C40 89.21(18)
C32 C27 C34 C35 77.7(2)
C32 C27 C34 C39 -101.57(18)
C33 C25 C26 C21 174.99(17)
C33 C25 C26 C27 -3.7(2)
C34 C27 C28 C29 -156.33(16)
C34 C27 C28 C40 -29.77(18)
C34 C27 C32 C31 148.75(17)
C34 C27 C32 C33 -93.72(18)
C34 C35 C36 C37 -1.3(3)
C34 C39 C40 C28 -17.8(2)
C35 C34 C39 C38 -0.6(3)
C35 C34 C39 C40 179.17(17)
C35 C36 C37 C38 0.0(3)
C36 C37 C38 C39 1.0(3)
C37 C38 C39 C34 -0.7(3)
C37 C38 C39 C40 179.6(2)
C38 C39 C40 C28 161.9(2)
C39 C34 C35 O4 -177.09(18)
C39 C34 C35 C36 1.5(3)
C40 C28 C29 C30 -72.3(2)
C41 N1 C43 C44 61.5(3)
C41 N1 C45 C46 157.8(2)
C43 N1 C41 C42 54.7(3)
C43 N1 C45 C46 -72.2(2)
C45 N1 C41 C42 -175.9(2)
C45 N1 C43 C44 -66.6(3)
O1 C1 C2 C3 -179.70(18)
O1 C1 C6 C5 -179.49(17)
O1 C1 C6 C7 -6.5(3)
O2 C15 C16 C17 179.1(2)
C1 C2 C3 C4 -0.4(3)
C1 C6 C7 C8 42.0(3)
C1 C6 C7 C12 166.08(18)
C1 C6 C7 C14 -74.4(2)
C2 C1 C6 C5 1.4(3)
C2 C1 C6 C7 174.38(17)
C2 C3 C4 C5 0.7(3)
C3 C4 C5 C6 0.1(3)
C3 C4 C5 C13 -176.0(2)
C4 C5 C6 C1 -1.2(3)
C4 C5 C6 C7 -175.30(18)
C4 C5 C13 C12 -164.9(2)
C5 C6 C7 C8 -144.51(17)
C5 C6 C7 C12 -20.41(19)
C5 C6 C7 C14 99.11(19)
C6 C1 C2 C3 -0.6(3)
C6 C5 C13 C12 18.6(2)
C6 C7 C8 C9 79.9(2)
C6 C7 C8 C20 -154.39(15)
C6 C7 C12 C11 -87.29(17)
C6 C7 C12 C13 31.07(18)
C6 C7 C14 C15 -31.5(3)
C6 C7 C14 C19 146.94(16)
C7 C8 C9 C10 47.2(2)
C7 C8 C20 C19 32.30(19)
C7 C12 C13 C5 -30.73(19)
C7 C14 C15 O2 0.3(3)
C7 C14 C15 C16 179.61(19)
C7 C14 C19 C18 179.93(19)
C7 C14 C19 C20 -0.7(2)
C8 C7 C12 C11 39.8(2)
C8 C7 C12 C13 158.15(15)
C8 C7 C14 C15 -157.9(2)
C8 C7 C14 C19 20.6(2)
C8 C9 C10 C11 -58.1(2)
C9 C8 C20 C19 159.18(16)
C9 C10 C11 C12 62.3(2)
C10 C11 C12 C7 -53.5(2)
C10 C11 C12 C13 -169.52(16)
C11 C12 C13 C5 90.06(18)
C12 C7 C8 C9 -37.5(2)
C12 C7 C8 C20 88.12(18)
C12 C7 C14 C15 81.1(2)
C12 C7 C14 C19 -100.41(19)
C13 C5 C6 C1 175.60(17)
C13 C5 C6 C7 1.5(2)
C14 C7 C8 C9 -157.58(15)
C14 C7 C8 C20 -31.91(18)
C14 C7 C12 C11 153.09(16)
C14 C7 C12 C13 -88.55(19)
C14 C15 C16 C17 -0.3(3)
C14 C19 C20 C8 -20.1(2)
C15 C14 C19 C18 -1.4(3)
C15 C14 C19 C20 178.01(17)
C15 C16 C17 C18 -0.6(3)
C16 C17 C18 C19 0.5(3)
C17 C18 C19 C14 0.5(3)
C17 C18 C19 C20 -178.8(2)
C18 C19 C20 C8 159.3(2)
C19 C14 C15 O2 -178.03(19)
C19 C14 C15 C16 1.3(3)
C20 C8 C9 C10 -73.4(2)
